data_2101564
loop_
_publ_author_name
'Antoli\'c, A.'
'Koji\'c-Prodi\'c, B.'
'Tomi\'c, S.'
'Nigovi\'c, B.'
'Magnus, V.'
'Cohen, J. D.'

_publ_section_title
;
 Structural studies on monofluorinated derivatives of the phytohormone
 indole-3-acetic acid (auxin)
;
_journal_issue 4
_journal_name_full 'Acta Crystallographica Section B'
_journal_page_first 651
_journal_page_last 661
_journal_paper_doi 10.1107/S0108768195016302
_journal_volume 52
_journal_year 1996
_chemical_formula_sum 'C10 H8 F N O2'
_chemical_formula_weight 193.18
_symmetry_cell_setting monoclinic
_symmetry_space_group_name_Hall '-P 2yab'
_symmetry_space_group_name_H-M 'P 1 21/a 1'
_atom_type_scat_source 'SHELX76 (Sheldrick, 1976)'
_cell_angle_alpha 90.0
_cell_angle_beta 102.130(10)
_cell_angle_gamma 90.0
_cell_formula_units_Z 4
_cell_length_a 9.935(5)
_cell_length_b 5.0059(4)
_cell_length_c 17.6100(10)
_cell_measurement_reflns_used 25
_cell_measurement_temperature 100
_cell_measurement_theta_max 46
_cell_measurement_theta_min 25
_cell_volume 856.3(4)
_diffrn_measurement_device 'Enraf-Nonius CAD-4'
_diffrn_measurement_method \w-2\q
_diffrn_radiation_type CuK\a
_diffrn_radiation_wavelength 1.5418
_diffrn_reflns_av_R_equivalents 0.019
_diffrn_reflns_limit_h_max 0
_diffrn_reflns_limit_h_min -12
_diffrn_reflns_limit_k_max 6
_diffrn_reflns_limit_k_min 0
_diffrn_reflns_limit_l_max 22
_diffrn_reflns_limit_l_min -22
_diffrn_reflns_number 2070
_diffrn_reflns_theta_max 74.33
_diffrn_standards_decay_% <1
_diffrn_standards_interval_count 100
_diffrn_standards_number 2
_exptl_absorpt_coefficient_mu 0.98
_exptl_absorpt_correction_type none
_exptl_crystal_colour colourless
_exptl_crystal_density_diffrn 1.498
_exptl_crystal_description plate
_exptl_crystal_size_max 0.28
_exptl_crystal_size_mid 0.28
_exptl_crystal_size_min 0.08
_refine_diff_density_max 0.22
_refine_diff_density_min -0.18
_refine_ls_extinction_method none
_refine_ls_goodness_of_fit_obs 0.39
_refine_ls_hydrogen_treatment refall
_refine_ls_number_parameters 159
_refine_ls_number_reflns 1504
_refine_ls_R_factor_obs 0.035
_refine_ls_shift/esd_max 0.080
_refine_ls_structure_factor_coef F
_refine_ls_weighting_details 'w = k/[\s^2^(F~o~) + gF~o~^2^] where g = 0.000338'
_refine_ls_weighting_scheme calc
_refine_ls_wR_factor_obs 0.04
_reflns_number_observed 1504
_reflns_number_total 1635
_reflns_observed_criterion I>2\s(I)
_cod_data_source_file se0185.cif
_cod_data_source_block se0185d
_cod_depositor_comments
;
The following automatic conversions were performed:

'_refine_ls_weighting_scheme' value 'w = k/[\s^2^(F~o~) + gF~o~^2^]
where g = 0.000338' was changed to 'calc'. New tag
'_refine_ls_weighting_details' was created. The value of the new tag
was set to 'w = k/[\s^2^(F~o~) + gF~o~^2^] where g = 0.000338'.

Automatic conversion script
Id: cif_fix_values 3143 2015-03-26 13:38:13Z robertas 
;
_cod_original_cell_volume 856.30(10)
_cod_original_formula_sum 'C10 H8 F1 N1 O2'
_cod_database_code 2101564

loop_
_atom_site_label
_atom_site_fract_x
_atom_site_fract_y
_atom_site_fract_z
_atom_site_U_iso_or_equiv
F .42430(10) .6712(2) .44150(10) .0339(3)
O1 .12170(10) 1.2786(2) .01240(10) .0300(3)
O2 .10720(10) .9038(2) .07900(10) .0282(3)
N1 .45470(10) .7370(2) .27910(10) .0259(3)
C2 .43790(10) .8363(3) .20400(10) .0259(4)
C3 .34430(10) 1.0386(3) .19400(10) .0242(4)
C4 .20610(10) 1.2410(3) .29180(10) .0266(4)
C5 .1869(2) 1.2146(3) .36700(10) .0301(4)
C6 .2584(2) 1.0213(3) .41780(10) .0297(4)
C7 .35000(10) .8564(3) .39280(10) .0268(4)
C8 .29900(10) 1.2021(3) .12210(10) .0272(4)
C9 .16690(10) 1.1111(3) .06990(10) .0224(4)
C31 .29830(10) 1.0685(3) .26570(10) .0229(4)
C71 .3701(10) .8755(3) .31720(10) .0231(4)
H1 .511(2) .607(4) .3010(10) .042(6)
H2 .491(2) .767(3) .1686(9) .028(4)
H4 .157(2) 1.374(4) .2570(10) .028(5)
H5 .122(2) 1.330(3) .3901(9) .019(4)
H6 .245(2) 1.000(4) .4680(10) .041(5)
H11 .039(3) 1.210(5) -.023(2) .064(7)
H81 .367(2) 1.199(4) .0880(10) .046(5)
H82 .286(2) 1.395(4) .1340(10) .041(5)

loop_
_geom_angle_atom_site_label_1
_geom_angle_atom_site_label_2
_geom_angle_atom_site_label_3
_geom_angle
_geom_angle_publ_flag
C2 N1 C71 108.60(10) yes
N1 C2 C3 110.20(10) yes
C2 C3 C8 127.00(10) yes
C2 C3 C31 106.70(10) yes
C31 C3 C8 126.30(10) yes
C3 C31 C4 134.5(2) yes
C3 C31 C71 106.40(10) yes
C4 C31 C71 119.1(2) yes
C31 C4 C5 119.0(2) yes
C4 C5 C6 121.5(2) yes
C5 C6 C7 119.5(2) yes
C6 C7 C71 120.40(10) yes
C31 C71 C7 120.50(10) yes
N1 C71 C7 131.40(10) yes
N1 C71 C31 108.10(10) yes
C3 C8 C9 114.80(10) yes
C8 C9 O1 112.90(10) yes
C8 C9 O2 124.2(2) yes
O1 C9 O2 123.00(10) yes
C6 C7 F 121.0(2) yes
C71 C7 F 118.70(10) yes

loop_
_geom_bond_atom_site_label_1
_geom_bond_atom_site_label_2
_geom_bond_distance
_geom_bond_publ_flag
N1 C2 1.390(2) yes
N1 C71 1.369(2) yes
C2 C3 1.361(2) yes
C3 C31 1.438(2) yes
C4 C31 1.405(2) yes
C4 C5 1.383(2) yes
C5 C6 1.405(2) yes
C6 C7 1.368(2) yes
C7 C71 1.390(2) yes
C31 C71 1.412(2) yes
C3 C8 1.495(2) yes
C8 C9 1.506(2) yes
O1 C9 1.319(2) yes
O2 C9 1.222(2) yes
F C7 1.369(2) yes
